data_4000467
_journal_name_full 'Chemistry of Materials'
_journal_year 2004
_chemical_formula_sum 'In K O7 P2'
_chemical_formula_weight 327.86
_space_group_IT_number 14
_symmetry_cell_setting monoclinic
_symmetry_space_group_name_Hall '-P 2ybc'
_symmetry_space_group_name_H-M 'P 1 21/c 1'
_atom_sites_solution_hydrogens geom
_atom_sites_solution_primary direct
_atom_sites_solution_secondary difmap
_cell_angle_alpha 90.00
_cell_angle_beta 106.223(3)
_cell_angle_gamma 90.00
_cell_formula_units_Z 4
_cell_length_a 7.4173(15)
_cell_length_b 10.407(2)
_cell_length_c 8.4050(17)
_cell_measurement_reflns_used 1278
_cell_measurement_temperature 293(2)
_cell_measurement_theta_max 25.06
_cell_measurement_theta_min 2.86
_cell_volume 622.9(2)
_diffrn_ambient_temperature 293(2)
_diffrn_detector_area_resol_mean ?
_diffrn_measurement_device_type 'CCD area detector'
_diffrn_measurement_method 'phi and omega scans'
_diffrn_radiation_monochromator graphite
_diffrn_radiation_source 'fine-focus sealed tube'
_diffrn_radiation_type MoK\a
_diffrn_radiation_wavelength 0.71073
_diffrn_reflns_av_R_equivalents 0.0352
_diffrn_reflns_av_sigmaI/netI 0.0389
_diffrn_reflns_limit_h_max 2
_diffrn_reflns_limit_h_min -8
_diffrn_reflns_limit_k_max 12
_diffrn_reflns_limit_k_min -10
_diffrn_reflns_limit_l_max 9
_diffrn_reflns_limit_l_min -9
_diffrn_reflns_number 1778
_diffrn_reflns_theta_max 25.06
_diffrn_reflns_theta_min 2.86
_diffrn_standards_decay_% 0
_diffrn_standards_interval_count 0
_diffrn_standards_interval_time .
_diffrn_standards_number 0
_exptl_absorpt_coefficient_mu 4.962
_exptl_absorpt_correction_T_max 1.0000
_exptl_absorpt_correction_T_min .5416
_exptl_absorpt_correction_type empirical
_exptl_absorpt_process_details 'SADABS (Sheldrick, 1996)'
_exptl_crystal_colour colorless
_exptl_crystal_density_diffrn 3.496
_exptl_crystal_density_meas ?
_exptl_crystal_density_method 'not measured'
_exptl_crystal_description block
_exptl_crystal_F_000 616
_exptl_crystal_size_max .19
_exptl_crystal_size_mid .14
_exptl_crystal_size_min .12
_refine_ls_extinction_coef 0.026(3)
_refine_ls_extinction_expression Fc^*^=kFc[1+0.001xFc^2^\l^3^/sin(2\q)]^-1/4^
_refine_ls_extinction_method SHELXL
_refine_ls_goodness_of_fit_ref 1.182
_refine_ls_hydrogen_treatment mixed
_refine_ls_matrix_type full
_refine_ls_number_parameters 96
_refine_ls_number_reflns 1084
_refine_ls_number_restraints 0
_refine_ls_restrained_S_all 1.182
_refine_ls_R_factor_gt 0.0524
_refine_ls_shift/su_max 0.003
_refine_ls_shift/su_mean 0.001
_refine_ls_structure_factor_coef Fsqd
_refine_ls_weighting_details 'calc w=1/[\s^2^(Fo^2^)+(0.0778P)^2^+10.9294P] where P=(Fo^2^+2Fc^2^)/3'
_refine_ls_weighting_scheme calc
_refine_ls_wR_factor_gt 0.1368
_refine_ls_wR_factor_ref 0.1478
_reflns_number_gt 966
_reflns_number_total 1084
_reflns_threshold_expression >2sigma(I)
_cod_depositor_comments
;
The following automatic conversions were performed:
'_symmetry_cell_setting' value 'Monoclinic' changed to 'monoclinic'
according to '/home/saulius/struct/CIF-dictionaries/cif_core.dic'
dictionary named 'cif_core.dic' version 2.4.1 from 2010-06-29.

Automatic conversion script
Id: cif_fix_enum 1527 2010-12-29 10:47:43Z saulius 
;
_cod_original_sg_symbol_H-M P2(1)/c
_cod_database_code 4000467
_refine_ls_r_factor_ref 0.0609

loop_
_symmetry_equiv_pos_as_xyz
'x, y, z'
'-x, y+1/2, -z+1/2'
'-x, -y, -z'
'x, -y-1/2, z-1/2'

loop_
_atom_site_label
_atom_site_type_symbol
_atom_site_fract_x
_atom_site_fract_y
_atom_site_fract_z
_atom_site_U_iso_or_equiv
_atom_site_adp_type
_atom_site_occupancy
_atom_site_symmetry_multiplicity
_atom_site_calc_flag
_atom_site_refinement_flags
_atom_site_disorder_assembly
_atom_site_disorder_group
In In 0.76545(9) 0.90057(7) 0.24344(8) 0.0120(4) Uani 1 1 d . . .
P1 P 0.8668(4) 0.5972(3) 0.1766(4) 0.0160(7) Uani 1 1 d . . .
K K 1.1788(4) 0.8201(3) 0.0565(3) 0.0291(7) Uani 1 1 d . . .
P2 P 0.5551(4) 0.6407(3) 0.3099(3) 0.0134(7) Uani 1 1 d . . .
O1 O 0.5384(10) 0.7823(7) 0.2658(10) 0.0189(17) Uani 1 1 d . . .
O2 O 0.9871(10) 0.4940(7) 0.2828(9) 0.0156(16) Uani 1 1 d . . .
O3 O 0.9261(11) 0.7297(8) 0.2547(12) 0.030(2) Uani 1 1 d . . .
O4 O 0.6565(11) 0.5707(7) 0.1850(9) 0.0174(16) Uiso 1 1 d . . .
O5 O 0.6762(15) 0.6082(8) 0.4792(11) 0.031(2) Uani 1 1 d . . .
O6 O 0.3592(12) 0.5834(7) 0.2687(12) 0.028(2) Uani 1 1 d . . .
O7 O 0.8633(17) 0.5901(12) 0.0024(12) 0.053(4) Uani 1 1 d . . .

loop_
_atom_site_aniso_label
_atom_site_aniso_U_11
_atom_site_aniso_U_22
_atom_site_aniso_U_33
_atom_site_aniso_U_23
_atom_site_aniso_U_13
_atom_site_aniso_U_12
In 0.0096(5) 0.0164(6) 0.0126(5) 0.0041(3) 0.0073(3) 0.0013(3)
P1 0.0150(14) 0.0235(16) 0.0138(14) 0.0001(10) 0.0112(11) 0.0067(11)
K 0.0266(15) 0.0402(17) 0.0231(14) -0.0015(11) 0.0110(12) 0.0006(11)
P2 0.0122(13) 0.0157(14) 0.0146(13) -0.0039(11) 0.0074(10) -0.0009(11)
O1 0.019(4) 0.015(4) 0.023(4) 0.004(3) 0.007(3) 0.000(3)
O2 0.016(4) 0.015(4) 0.020(4) -0.006(3) 0.011(3) 0.002(3)
O3 0.011(4) 0.029(5) 0.050(6) -0.001(4) 0.010(4) 0.004(3)
O5 0.049(6) 0.030(5) 0.017(4) 0.000(3) 0.014(4) -0.001(4)
O6 0.014(4) 0.018(4) 0.057(6) -0.009(4) 0.020(4) -0.003(3)
O7 0.058(7) 0.088(9) 0.019(5) 0.015(5) 0.020(5) 0.050(6)
